data_7004169
loop_
_publ_author_name
'Acha, Francisco'
'Ciganda, Roberto'
'Garralda, Mar\'ia A.'
'Hern\'andez, Ricardo'
'Ibarlucea, Lourdes'
'Pinilla, Elena'
'Torres, M. Rosario'

_publ_section_title
;
 Reactivity of hydridoirida-\b-diketones with bases: the selective
 formation of new di-\m-acyl-\m-hydridodiiridium(iii) or
 dihydridoirida-\b-diketone complexes and heterometallic Ir(iii)--Rh(i)
 derivatives
;
_journal_issue 34
_journal_name_full 'Dalton Transactions'
_journal_page_first 4602
_journal_paper_doi 10.1039/b803488e
_journal_year 2008
_chemical_formula_moiety 'C56 H44 Ir O2 P3, C H2 Cl2'
_chemical_formula_sum 'C57 H46 Cl2 Ir O2 P3'
_chemical_formula_weight 1118.95
_chemical_name_systematic
;
?
;
_space_group_IT_number 2
_symmetry_cell_setting triclinic
_symmetry_space_group_name_Hall '-P 1'
_symmetry_space_group_name_H-M 'P -1'
_atom_sites_solution_hydrogens geom
_atom_sites_solution_primary direct
_atom_sites_solution_secondary difmap
_audit_creation_method SHELXL-97
_cell_angle_alpha 84.247(2)
_cell_angle_beta 74.945(2)
_cell_angle_gamma 76.930(2)
_cell_formula_units_Z 2
_cell_length_a 11.1432(11)
_cell_length_b 12.9638(13)
_cell_length_c 17.8304(17)
_cell_measurement_temperature 296(2)
_cell_volume 2420.5(4)
_computing_cell_refinement 'Bruker SMART'
_computing_data_collection 'Bruker SMART'
_computing_data_reduction 'Bruker SHELXTL'
_computing_molecular_graphics 'Bruker SHELXTL'
_computing_publication_material 'Bruker SHELXTL'
_computing_structure_refinement 'SHELXL-97 (Sheldrick, 1997)'
_computing_structure_solution 'SHELXS-97 (Sheldrick, 1990)'
_diffrn_ambient_temperature 296(2)
_diffrn_measured_fraction_theta_full 0.966
_diffrn_measured_fraction_theta_max 0.966
_diffrn_measurement_device_type 'CCD area detector'
_diffrn_measurement_method 'phi and omega scans'
_diffrn_radiation_monochromator graphite
_diffrn_radiation_source 'fine-focus sealed tube'
_diffrn_radiation_type MoK\a
_diffrn_radiation_wavelength 0.71073
_diffrn_reflns_av_R_equivalents 0.0342
_diffrn_reflns_av_sigmaI/netI 0.0510
_diffrn_reflns_limit_h_max 13
_diffrn_reflns_limit_h_min -10
_diffrn_reflns_limit_k_max 15
_diffrn_reflns_limit_k_min -15
_diffrn_reflns_limit_l_max 14
_diffrn_reflns_limit_l_min -21
_diffrn_reflns_number 18421
_diffrn_reflns_theta_full 25.00
_diffrn_reflns_theta_max 25.00
_diffrn_reflns_theta_min 1.18
_exptl_absorpt_coefficient_mu 3.010
_exptl_absorpt_correction_type none
_exptl_crystal_colour yellow
_exptl_crystal_density_diffrn 1.535
_exptl_crystal_density_method 'not measured'
_exptl_crystal_description prismatic
_exptl_crystal_F_000 1120
_exptl_crystal_size_max 0.40
_exptl_crystal_size_mid 0.38
_exptl_crystal_size_min 0.12
_refine_diff_density_max 2.262
_refine_diff_density_min -1.519
_refine_diff_density_rms 0.137
_refine_ls_extinction_method none
_refine_ls_goodness_of_fit_ref 1.047
_refine_ls_hydrogen_treatment constr
_refine_ls_matrix_type full
_refine_ls_number_parameters 571
_refine_ls_number_reflns 8228
_refine_ls_number_restraints 0
_refine_ls_restrained_S_all 1.047
_refine_ls_R_factor_all 0.0513
_refine_ls_R_factor_gt 0.0403
_refine_ls_shift/su_max 0.008
_refine_ls_shift/su_mean 0.000
_refine_ls_structure_factor_coef Fsqd
_refine_ls_weighting_details 'calc w=1/[\s^2^(Fo^2^)+(0.0688P)^2^+4.0967P] where P=(Fo^2^+2Fc^2^)/3'
_refine_ls_weighting_scheme calc
_refine_ls_wR_factor_gt 0.1024
_refine_ls_wR_factor_ref 0.1169
_reflns_number_gt 7082
_reflns_number_total 8228
_reflns_threshold_expression >2sigma(I)
_cod_data_source_file b803488e.txt
_cod_data_source_block 4
_cod_depositor_comments
;
The following automatic conversions were performed:
'_symmetry_cell_setting' value 'Triclinic' changed to 'triclinic'
according to '/home/saulius/struct/CIF-dictionaries/cif_core.dic'
dictionary named 'cif_core.dic' version 2.4.1 from 2010-06-29.

Automatic conversion script
Id: cif_fix_enum 1527 2010-12-29 10:47:43Z saulius 
;
_cod_original_sg_symbol_H-M P-1
_cod_database_code 7004169

loop_
_symmetry_equiv_pos_as_xyz
'x, y, z'
'-x, -y, -z'

loop_
_atom_site_label
_atom_site_type_symbol
_atom_site_fract_x
_atom_site_fract_y
_atom_site_fract_z
_atom_site_U_iso_or_equiv
_atom_site_adp_type
_atom_site_occupancy
_atom_site_symmetry_multiplicity
_atom_site_calc_flag
_atom_site_refinement_flags
_atom_site_disorder_assembly
_atom_site_disorder_group
Ir Ir 0.51374(2) 0.245153(16) 0.688345(13) 0.02791(10) Uani 1 1 d . . .
H1 H 0.4499 0.3472 0.6159 0.050 Uiso 1 1 d . . .
P1 P 0.59639(15) 0.08717(12) 0.75117(9) 0.0308(3) Uani 1 1 d . . .
P2 P 0.69558(14) 0.27905(11) 0.59515(9) 0.0279(3) Uani 1 1 d . . .
P3 P 0.47717(17) 0.37844(12) 0.77941(10) 0.0365(4) Uani 1 1 d . . .
O1 O 0.2358(4) 0.2652(4) 0.7538(3) 0.0495(12) Uani 1 1 d . . .
O2 O 0.4043(4) 0.1189(4) 0.6056(3) 0.0426(11) Uani 1 1 d . . .
C1 C 0.3406(6) 0.2079(5) 0.7459(4) 0.0344(14) Uani 1 1 d . . .
C2 C 0.3424(6) 0.0946(5) 0.7797(4) 0.0347(14) Uani 1 1 d . . .
C3 C 0.4557(6) 0.0294(5) 0.7875(4) 0.0383(15) Uani 1 1 d . . .
C4 C 0.4603(7) -0.0760(6) 0.8151(4) 0.0468(17) Uani 1 1 d . . .
H4 H 0.5371 -0.1200 0.8190 0.056 Uiso 1 1 calc R . .
C5 C 0.3494(8) -0.1138(6) 0.8365(5) 0.056(2) Uani 1 1 d . . .
H5 H 0.3512 -0.1838 0.8548 0.068 Uiso 1 1 calc R . .
C6 C 0.2370(8) -0.0486(7) 0.8307(5) 0.058(2) Uani 1 1 d . . .
H6 H 0.1629 -0.0750 0.8459 0.069 Uiso 1 1 calc R . .
C7 C 0.2303(7) 0.0554(6) 0.8030(4) 0.0477(17) Uani 1 1 d . . .
H7 H 0.1527 0.0987 0.7999 0.057 Uiso 1 1 calc R . .
C8 C 0.6693(6) 0.0883(5) 0.8321(4) 0.0379(15) Uani 1 1 d . . .
C9 C 0.6288(8) 0.0422(8) 0.9057(5) 0.065(2) Uani 1 1 d . . .
H9 H 0.5579 0.0115 0.9174 0.077 Uiso 1 1 calc R . .
C10 C 0.6954(10) 0.0426(9) 0.9617(5) 0.085(3) Uani 1 1 d . . .
H10 H 0.6698 0.0107 1.0106 0.101 Uiso 1 1 calc R . .
C11 C 0.7974(9) 0.0891(8) 0.9455(5) 0.076(3) Uani 1 1 d . . .
H11 H 0.8400 0.0907 0.9837 0.091 Uiso 1 1 calc R . .
C12 C 0.8376(8) 0.1339(7) 0.8727(5) 0.067(2) Uani 1 1 d . . .
H12 H 0.9085 0.1644 0.8614 0.080 Uiso 1 1 calc R . .
C13 C 0.7738(7) 0.1337(6) 0.8169(5) 0.0524(19) Uani 1 1 d . . .
H13 H 0.8015 0.1646 0.7679 0.063 Uiso 1 1 calc R . .
C14 C 0.7059(6) -0.0242(4) 0.6959(4) 0.0342(14) Uani 1 1 d . . .
C15 C 0.6737(7) -0.0575(5) 0.6342(4) 0.0408(16) Uani 1 1 d . . .
H15 H 0.5965 -0.0254 0.6230 0.049 Uiso 1 1 calc R . .
C16 C 0.7535(8) -0.1376(6) 0.5888(5) 0.056(2) Uani 1 1 d . . .
H16 H 0.7312 -0.1576 0.5464 0.067 Uiso 1 1 calc R . .
C17 C 0.8662(8) -0.1881(6) 0.6064(5) 0.061(2) Uani 1 1 d . . .
H17 H 0.9193 -0.2433 0.5766 0.074 Uiso 1 1 calc R . .
C18 C 0.8996(7) -0.1572(6) 0.6669(5) 0.061(2) Uani 1 1 d . . .
H18 H 0.9766 -0.1903 0.6780 0.073 Uiso 1 1 calc R . .
C19 C 0.8190(6) -0.0757(5) 0.7129(4) 0.0467(17) Uani 1 1 d . . .
H19 H 0.8418 -0.0561 0.7552 0.056 Uiso 1 1 calc R . .
C20 C 0.4906(6) 0.1638(4) 0.6010(4) 0.0325(14) Uani 1 1 d . . .
C21 C 0.5828(6) 0.1680(4) 0.5208(4) 0.0314(14) Uani 1 1 d . . .
C22 C 0.6816(6) 0.2211(4) 0.5093(3) 0.0309(13) Uani 1 1 d . . .
C23 C 0.7583(6) 0.2309(5) 0.4347(4) 0.0419(16) Uani 1 1 d . . .
H23 H 0.8243 0.2669 0.4264 0.050 Uiso 1 1 calc R . .
C24 C 0.7365(7) 0.1871(6) 0.3724(4) 0.0508(18) Uani 1 1 d . . .
H24 H 0.7865 0.1953 0.3224 0.061 Uiso 1 1 calc R . .
C25 C 0.6405(7) 0.1315(5) 0.3852(4) 0.0462(17) Uani 1 1 d . . .
H25 H 0.6277 0.1002 0.3439 0.055 Uiso 1 1 calc R . .
C26 C 0.5634(7) 0.1219(5) 0.4586(4) 0.0397(15) Uani 1 1 d . . .
H26 H 0.4985 0.0848 0.4668 0.048 Uiso 1 1 calc R . .
C27 C 0.8580(6) 0.2184(5) 0.6023(4) 0.0343(14) Uani 1 1 d . . .
C28 C 0.9120(6) 0.1157(5) 0.5807(4) 0.0367(14) Uani 1 1 d . . .
H28 H 0.8685 0.0788 0.5584 0.044 Uiso 1 1 calc R . .
C29 C 1.0318(7) 0.0667(6) 0.5921(5) 0.0510(19) Uani 1 1 d . . .
H29 H 1.0667 -0.0031 0.5783 0.061 Uiso 1 1 calc R . .
C30 C 1.0976(7) 0.1205(6) 0.6233(5) 0.054(2) Uani 1 1 d . . .
H30 H 1.1773 0.0876 0.6306 0.065 Uiso 1 1 calc R . .
C31 C 1.0456(7) 0.2251(7) 0.6443(5) 0.058(2) Uani 1 1 d . . .
H31 H 1.0904 0.2632 0.6646 0.070 Uiso 1 1 calc R . .
C32 C 0.9266(7) 0.2705(6) 0.6341(5) 0.0494(18) Uani 1 1 d . . .
H32 H 0.8908 0.3395 0.6495 0.059 Uiso 1 1 calc R . .
C33 C 0.7090(6) 0.4145(4) 0.5560(4) 0.0315(13) Uani 1 1 d . . .
C34 C 0.6017(7) 0.4930(5) 0.5662(4) 0.0410(16) Uani 1 1 d . . .
H34 H 0.5251 0.4788 0.5965 0.049 Uiso 1 1 calc R . .
C35 C 0.6054(8) 0.5941(5) 0.5316(5) 0.055(2) Uani 1 1 d . . .
H35 H 0.5316 0.6465 0.5388 0.067 Uiso 1 1 calc R . .
C36 C 0.7177(8) 0.6163(6) 0.4870(5) 0.056(2) Uani 1 1 d . . .
H36 H 0.7199 0.6834 0.4634 0.067 Uiso 1 1 calc R . .
C37 C 0.8275(8) 0.5386(5) 0.4773(5) 0.0521(19) Uani 1 1 d . . .
H37 H 0.9041 0.5536 0.4477 0.063 Uiso 1 1 calc R . .
C38 C 0.8234(7) 0.4382(5) 0.5116(4) 0.0461(17) Uani 1 1 d . . .
H38 H 0.8975 0.3861 0.5049 0.055 Uiso 1 1 calc R . .
C39 C 0.5883(8) 0.4693(5) 0.7621(4) 0.0464(17) Uani 1 1 d . . .
C40 C 0.5537(10) 0.5751(6) 0.7417(5) 0.065(2) Uani 1 1 d . . .
H40 H 0.4713 0.6038 0.7373 0.078 Uiso 1 1 calc R . .
C41 C 0.6448(14) 0.6398(8) 0.7275(6) 0.091(4) Uani 1 1 d . . .
H41 H 0.6231 0.7109 0.7124 0.109 Uiso 1 1 calc R . .
C42 C 0.7660(13) 0.5971(10) 0.7362(7) 0.096(4) Uani 1 1 d . . .
H42 H 0.8252 0.6400 0.7279 0.115 Uiso 1 1 calc R . .
C43 C 0.7984(11) 0.4961(9) 0.7561(6) 0.085(3) Uani 1 1 d . . .
H43 H 0.8803 0.4683 0.7616 0.102 Uiso 1 1 calc R . .
C44 C 0.7113(8) 0.4301(7) 0.7690(5) 0.063(2) Uani 1 1 d . . .
H44 H 0.7363 0.3588 0.7824 0.076 Uiso 1 1 calc R . .
C45 C 0.4622(7) 0.3396(5) 0.8836(4) 0.0457(17) Uani 1 1 d . . .
C46 C 0.3759(9) 0.2780(7) 0.9186(5) 0.066(2) Uani 1 1 d . . .
H46 H 0.3332 0.2524 0.8885 0.079 Uiso 1 1 calc R . .
C47 C 0.3510(11) 0.2533(8) 0.9978(5) 0.085(3) Uani 1 1 d . . .
H47 H 0.2925 0.2112 1.0201 0.102 Uiso 1 1 calc R . .
C48 C 0.4118(11) 0.2902(7) 1.0428(5) 0.076(3) Uani 1 1 d . . .
H48 H 0.3928 0.2755 1.0962 0.091 Uiso 1 1 calc R . .
C49 C 0.4989(13) 0.3477(10) 1.0105(6) 0.099(4) Uani 1 1 d . . .
H49 H 0.5421 0.3715 1.0412 0.119 Uiso 1 1 calc R . .
C50 C 0.5257(10) 0.3725(8) 0.9300(5) 0.075(3) Uani 1 1 d . . .
H50 H 0.5874 0.4118 0.9079 0.090 Uiso 1 1 calc R . .
C51 C 0.3249(7) 0.4747(5) 0.7860(4) 0.0430(16) Uani 1 1 d . . .
C52 C 0.2592(8) 0.4907(6) 0.7288(5) 0.056(2) Uani 1 1 d . . .
H52 H 0.2898 0.4492 0.6855 0.067 Uiso 1 1 calc R . .
C53 C 0.1489(8) 0.5671(6) 0.7341(5) 0.067(2) Uani 1 1 d . . .
H53 H 0.1068 0.5764 0.6945 0.080 Uiso 1 1 calc R . .
C54 C 0.1012(10) 0.6290(7) 0.7970(6) 0.087(3) Uani 1 1 d . . .
H54 H 0.0268 0.6802 0.8005 0.104 Uiso 1 1 calc R . .
C55 C 0.1644(11) 0.6144(8) 0.8549(6) 0.091(4) Uani 1 1 d . . .
H55 H 0.1324 0.6564 0.8979 0.109 Uiso 1 1 calc R . .
C56 C 0.2748(9) 0.5387(6) 0.8505(5) 0.072(3) Uani 1 1 d . . .
H56 H 0.3162 0.5299 0.8905 0.087 Uiso 1 1 calc R . .
C57 C -0.0354(17) 0.6471(14) 0.0808(11) 0.164(7) Uiso 1 1 d . . .
H57A H -0.0944 0.6111 0.0679 0.197 Uiso 1 1 calc R . .
H57B H -0.0648 0.6599 0.1359 0.197 Uiso 1 1 calc R . .
Cl2 Cl 0.1102(6) 0.5608(5) 0.0663(4) 0.194(2) Uiso 1 1 d . . .
Cl1 Cl -0.0459(5) 0.7637(4) 0.0330(3) 0.1476(15) Uiso 1 1 d . . .

loop_
_atom_site_aniso_label
_atom_site_aniso_U_11
_atom_site_aniso_U_22
_atom_site_aniso_U_33
_atom_site_aniso_U_23
_atom_site_aniso_U_13
_atom_site_aniso_U_12
Ir 0.02665(14) 0.02819(13) 0.03045(15) -0.00353(9) -0.00802(10) -0.00671(9)
P1 0.0304(8) 0.0327(7) 0.0314(9) 0.0016(6) -0.0095(7) -0.0099(6)
P2 0.0264(8) 0.0270(7) 0.0326(8) -0.0020(6) -0.0099(7) -0.0069(6)
P3 0.0437(10) 0.0338(8) 0.0329(9) -0.0055(6) -0.0084(8) -0.0093(7)
O1 0.030(3) 0.052(3) 0.064(3) -0.009(2) -0.007(2) -0.007(2)
O2 0.040(3) 0.051(3) 0.046(3) -0.008(2) -0.010(2) -0.027(2)
C1 0.031(3) 0.038(3) 0.035(4) -0.006(3) -0.008(3) -0.007(3)
C2 0.031(3) 0.048(3) 0.028(3) -0.005(3) -0.004(3) -0.017(3)
C3 0.037(4) 0.052(4) 0.029(3) -0.001(3) -0.005(3) -0.018(3)
C4 0.052(4) 0.050(4) 0.042(4) 0.008(3) -0.013(3) -0.020(3)
C5 0.066(5) 0.054(4) 0.053(5) 0.014(4) -0.010(4) -0.031(4)
C6 0.057(5) 0.076(5) 0.047(5) 0.008(4) -0.005(4) -0.041(4)
C7 0.038(4) 0.063(4) 0.046(4) -0.004(3) -0.004(3) -0.026(3)
C8 0.036(4) 0.045(3) 0.039(4) 0.000(3) -0.018(3) -0.010(3)
C9 0.060(5) 0.106(7) 0.041(5) 0.010(4) -0.019(4) -0.042(5)
C10 0.089(7) 0.139(9) 0.039(5) 0.020(5) -0.024(5) -0.052(7)
C11 0.081(7) 0.117(8) 0.050(5) 0.006(5) -0.036(5) -0.044(6)
C12 0.053(5) 0.100(7) 0.067(6) -0.004(5) -0.028(4) -0.041(5)
C13 0.055(5) 0.064(4) 0.051(5) 0.008(4) -0.022(4) -0.032(4)
C14 0.033(3) 0.031(3) 0.037(4) 0.003(3) -0.005(3) -0.009(3)
C15 0.045(4) 0.034(3) 0.046(4) -0.003(3) -0.017(3) -0.005(3)
C16 0.059(5) 0.050(4) 0.057(5) -0.013(3) -0.006(4) -0.012(4)
C17 0.050(5) 0.048(4) 0.070(6) -0.013(4) 0.008(4) 0.001(4)
C18 0.040(4) 0.054(4) 0.079(6) 0.002(4) -0.010(4) -0.001(3)
C19 0.039(4) 0.049(4) 0.052(5) -0.001(3) -0.014(3) -0.005(3)
C20 0.031(3) 0.032(3) 0.035(3) -0.001(2) -0.010(3) -0.006(3)
C21 0.031(3) 0.025(3) 0.034(3) -0.002(2) -0.007(3) 0.003(2)
C22 0.034(3) 0.027(3) 0.029(3) -0.001(2) -0.005(3) -0.003(2)
C23 0.036(4) 0.051(4) 0.037(4) -0.005(3) -0.002(3) -0.011(3)
C24 0.055(5) 0.060(4) 0.036(4) -0.006(3) -0.005(3) -0.013(4)
C25 0.053(4) 0.051(4) 0.037(4) -0.010(3) -0.012(3) -0.011(3)
C26 0.049(4) 0.033(3) 0.040(4) -0.004(3) -0.014(3) -0.009(3)
C27 0.028(3) 0.039(3) 0.036(4) 0.006(3) -0.007(3) -0.010(3)
C28 0.031(3) 0.041(3) 0.039(4) -0.001(3) -0.010(3) -0.009(3)
C29 0.038(4) 0.049(4) 0.059(5) 0.004(3) -0.011(4) 0.001(3)
C30 0.033(4) 0.071(5) 0.053(5) 0.009(4) -0.014(3) -0.004(4)
C31 0.050(5) 0.082(6) 0.054(5) 0.017(4) -0.021(4) -0.035(4)
C32 0.047(4) 0.044(4) 0.063(5) 0.009(3) -0.028(4) -0.010(3)
C33 0.038(3) 0.029(3) 0.032(3) -0.001(2) -0.013(3) -0.009(2)
C34 0.047(4) 0.035(3) 0.040(4) 0.004(3) -0.014(3) -0.007(3)
C35 0.062(5) 0.037(4) 0.067(5) 0.004(3) -0.027(4) -0.002(3)
C36 0.077(6) 0.038(4) 0.060(5) 0.015(3) -0.026(4) -0.021(4)
C37 0.057(5) 0.048(4) 0.063(5) 0.008(3) -0.021(4) -0.032(4)
C38 0.043(4) 0.041(3) 0.056(5) 0.006(3) -0.013(3) -0.016(3)
C39 0.067(5) 0.045(4) 0.035(4) -0.010(3) -0.010(3) -0.027(3)
C40 0.086(6) 0.050(4) 0.062(5) -0.002(4) -0.013(5) -0.025(4)
C41 0.145(11) 0.054(5) 0.076(7) -0.003(5) -0.003(7) -0.051(7)
C42 0.121(10) 0.090(8) 0.095(9) -0.008(6) -0.012(8) -0.076(8)
C43 0.084(7) 0.111(8) 0.079(7) -0.005(6) -0.020(6) -0.062(6)
C44 0.057(5) 0.067(5) 0.077(6) -0.010(4) -0.019(5) -0.028(4)
C45 0.062(5) 0.038(3) 0.038(4) -0.003(3) -0.013(4) -0.010(3)
C46 0.080(6) 0.090(6) 0.038(4) -0.008(4) -0.006(4) -0.044(5)
C47 0.116(9) 0.098(7) 0.042(5) 0.007(5) -0.006(5) -0.045(7)
C48 0.118(9) 0.076(6) 0.038(5) 0.002(4) -0.026(5) -0.024(6)
C49 0.146(11) 0.119(9) 0.059(7) 0.003(6) -0.050(7) -0.057(8)
C50 0.111(8) 0.090(6) 0.049(5) 0.004(5) -0.036(5) -0.053(6)
C51 0.049(4) 0.041(3) 0.035(4) -0.004(3) -0.009(3) -0.002(3)
C52 0.056(5) 0.043(4) 0.059(5) -0.004(3) -0.006(4) -0.001(3)
C53 0.064(5) 0.059(5) 0.064(6) -0.001(4) -0.011(4) 0.008(4)
C54 0.082(7) 0.065(5) 0.077(7) 0.009(5) 0.009(6) 0.021(5)
C55 0.102(8) 0.076(6) 0.064(6) -0.022(5) -0.003(6) 0.030(6)
C56 0.086(7) 0.061(5) 0.054(5) -0.020(4) -0.006(5) 0.015(5)

loop_
_atom_type_symbol
_atom_type_description
_atom_type_scat_dispersion_real
_atom_type_scat_dispersion_imag
_atom_type_scat_source
C C 0.0033 0.0016 'International Tables Vol C Tables 4.2.6.8 and 6.1.1.4'
H H 0.0000 0.0000 'International Tables Vol C Tables 4.2.6.8 and 6.1.1.4'
O O 0.0106 0.0060 'International Tables Vol C Tables 4.2.6.8 and 6.1.1.4'
P P 0.1023 0.0942 'International Tables Vol C Tables 4.2.6.8 and 6.1.1.4'
Ir Ir -1.4442 7.9887 'International Tables Vol C Tables 4.2.6.8 and 6.1.1.4'
Cl Cl 0.1484 0.1585 'International Tables Vol C Tables 4.2.6.8 and 6.1.1.4'

loop_
_geom_angle_atom_site_label_1
_geom_angle_atom_site_label_2
_geom_angle_atom_site_label_3
_geom_angle
_geom_angle_site_symmetry_1
_geom_angle_site_symmetry_3
_geom_angle_publ_flag
C20 Ir C1 82.3(2) . . ?
C20 Ir P1 92.00(16) . . ?
C1 Ir P1 83.23(17) . . ?
C20 Ir P2 84.20(18) . . ?
C1 Ir P2 165.65(18) . . ?
P1 Ir P2 102.08(5) . . ?
C20 Ir P3 160.20(17) . . ?
C1 Ir P3 89.01(17) . . ?
P1 Ir P3 104.64(6) . . ?
P2 Ir P3 102.30(6) . . ?
C20 Ir H1 72.3 . . ?
C1 Ir H1 96.3 . . ?
P1 Ir H1 164.2 . . ?
P2 Ir H1 74.9 . . ?
P3 Ir H1 91.1 . . ?
C8 P1 C3 108.2(3) . . ?
C8 P1 C14 101.5(3) . . ?
C3 P1 C14 99.9(3) . . ?
C8 P1 Ir 121.5(2) . . ?
C3 P1 Ir 101.7(2) . . ?
C14 P1 Ir 121.5(2) . . ?
C22 P2 C27 103.5(3) . . ?
C22 P2 C33 100.4(3) . . ?
C27 P2 C33 102.8(3) . . ?
C22 P2 Ir 101.5(2) . . ?
C27 P2 Ir 122.9(2) . . ?
C33 P2 Ir 121.8(2) . . ?
C39 P3 C51 100.5(3) . . ?
C39 P3 C45 102.0(3) . . ?
C51 P3 C45 99.7(3) . . ?
C39 P3 Ir 118.5(2) . . ?
C51 P3 Ir 113.5(2) . . ?
C45 P3 Ir 119.4(2) . . ?
O1 C1 C2 115.4(6) . . ?
O1 C1 Ir 127.3(5) . . ?
C2 C1 Ir 117.3(4) . . ?
C3 C2 C7 119.2(6) . . ?
C3 C2 C1 119.9(6) . . ?
C7 C2 C1 120.9(6) . . ?
C4 C3 C2 120.8(6) . . ?
C4 C3 P1 123.7(5) . . ?
C2 C3 P1 115.3(5) . . ?
C3 C4 C5 119.2(7) . . ?
C3 C4 H4 120.4 . . ?
C5 C4 H4 120.4 . . ?
C6 C5 C4 120.0(7) . . ?
C6 C5 H5 120.0 . . ?
C4 C5 H5 120.0 . . ?
C5 C6 C7 121.9(7) . . ?
C5 C6 H6 119.1 . . ?
C7 C6 H6 119.1 . . ?
C6 C7 C2 118.9(7) . . ?
C6 C7 H7 120.6 . . ?
C2 C7 H7 120.6 . . ?
C13 C8 C9 118.9(7) . . ?
C13 C8 P1 116.9(5) . . ?
C9 C8 P1 124.1(6) . . ?
C8 C9 C10 119.3(8) . . ?
C8 C9 H9 120.3 . . ?
C10 C9 H9 120.3 . . ?
C11 C10 C9 120.5(8) . . ?
C11 C10 H10 119.7 . . ?
C9 C10 H10 119.7 . . ?
C10 C11 C12 120.0(8) . . ?
C10 C11 H11 120.0 . . ?
C12 C11 H11 120.0 . . ?
C11 C12 C13 120.3(8) . . ?
C11 C12 H12 119.9 . . ?
C13 C12 H12 119.9 . . ?
C8 C13 C12 120.9(7) . . ?
C8 C13 H13 119.5 . . ?
C12 C13 H13 119.5 . . ?
C15 C14 C19 118.1(6) . . ?
C15 C14 P1 118.5(5) . . ?
C19 C14 P1 123.4(5) . . ?
C14 C15 C16 121.4(7) . . ?
C14 C15 H15 119.3 . . ?
C16 C15 H15 119.3 . . ?
C17 C16 C15 119.8(8) . . ?
C17 C16 H16 120.1 . . ?
C15 C16 H16 120.1 . . ?
C18 C17 C16 119.9(7) . . ?
C18 C17 H17 120.1 . . ?
C16 C17 H17 120.1 . . ?
C17 C18 C19 120.4(7) . . ?
C17 C18 H18 119.8 . . ?
C19 C18 H18 119.8 . . ?
C14 C19 C18 120.3(8) . . ?
C14 C19 H19 119.8 . . ?
C18 C19 H19 119.8 . . ?
O2 C20 C21 116.2(6) . . ?
O2 C20 Ir 125.7(5) . . ?
C21 C20 Ir 117.9(4) . . ?
C22 C21 C26 120.2(6) . . ?
C22 C21 C20 120.3(6) . . ?
C26 C21 C20 119.5(6) . . ?
C21 C22 C23 119.3(6) . . ?
C21 C22 P2 115.9(4) . . ?
C23 C22 P2 124.8(5) . . ?
C22 C23 C24 120.3(7) . . ?
C22 C23 H23 119.8 . . ?
C24 C23 H23 119.8 . . ?
C25 C24 C23 119.7(7) . . ?
C25 C24 H24 120.1 . . ?
C23 C24 H24 120.1 . . ?
C24 C25 C26 120.4(7) . . ?
C24 C25 H25 119.8 . . ?
C26 C25 H25 119.8 . . ?
C25 C26 C21 120.0(7) . . ?
C25 C26 H26 120.0 . . ?
C21 C26 H26 120.0 . . ?
C32 C27 C28 117.8(6) . . ?
C32 C27 P2 121.5(5) . . ?
C28 C27 P2 120.5(5) . . ?
C27 C28 C29 120.4(7) . . ?
C27 C28 H28 119.8 . . ?
C29 C28 H28 119.8 . . ?
C30 C29 C28 120.4(7) . . ?
C30 C29 H29 119.8 . . ?
C28 C29 H29 119.8 . . ?
C29 C30 C31 120.1(7) . . ?
C29 C30 H30 120.0 . . ?
C31 C30 H30 120.0 . . ?
C32 C31 C30 118.3(8) . . ?
C32 C31 H31 120.8 . . ?
C30 C31 H31 120.8 . . ?
C31 C32 C27 123.0(7) . . ?
C31 C32 H32 118.5 . . ?
C27 C32 H32 118.5 . . ?
C34 C33 C38 118.6(6) . . ?
C34 C33 P2 119.0(5) . . ?
C38 C33 P2 122.3(5) . . ?
C33 C34 C35 120.9(7) . . ?
C33 C34 H34 119.5 . . ?
C35 C34 H34 119.5 . . ?
C34 C35 C36 120.2(7) . . ?
C34 C35 H35 119.9 . . ?
C36 C35 H35 119.9 . . ?
C37 C36 C35 119.7(6) . . ?
C37 C36 H36 120.1 . . ?
C35 C36 H36 120.1 . . ?
C38 C37 C36 120.0(7) . . ?
C38 C37 H37 120.0 . . ?
C36 C37 H37 120.0 . . ?
C37 C38 C33 120.6(7) . . ?
C37 C38 H38 119.7 . . ?
C33 C38 H38 119.7 . . ?
C40 C39 C44 118.4(7) . . ?
C40 C39 P3 122.4(7) . . ?
C44 C39 P3 119.2(6) . . ?
C39 C40 C41 119.4(10) . . ?
C39 C40 H40 120.3 . . ?
C41 C40 H40 120.3 . . ?
C40 C41 C42 119.9(9) . . ?
C40 C41 H41 120.1 . . ?
C42 C41 H41 120.1 . . ?
C43 C42 C41 120.4(10) . . ?
C43 C42 H42 119.8 . . ?
C41 C42 H42 119.8 . . ?
C42 C43 C44 120.8(11) . . ?
C42 C43 H43 119.6 . . ?
C44 C43 H43 119.6 . . ?
C39 C44 C43 121.0(9) . . ?
C39 C44 H44 119.5 . . ?
C43 C44 H44 119.5 . . ?
C46 C45 C50 117.0(7) . . ?
C46 C45 P3 117.9(6) . . ?
C50 C45 P3 124.9(6) . . ?
C45 C46 C47 121.5(9) . . ?
C45 C46 H46 119.3 . . ?
C47 C46 H46 119.3 . . ?
C46 C47 C48 120.2(10) . . ?
C46 C47 H47 119.9 . . ?
C48 C47 H47 119.9 . . ?
C49 C48 C47 119.9(9) . . ?
C49 C48 H48 120.0 . . ?
C47 C48 H48 120.0 . . ?
C48 C49 C50 120.2(10) . . ?
C48 C49 H49 119.9 . . ?
C50 C49 H49 119.9 . . ?
C49 C50 C45 121.0(9) . . ?
C49 C50 H50 119.5 . . ?
C45 C50 H50 119.5 . . ?
C52 C51 C56 117.3(7) . . ?
C52 C51 P3 123.3(5) . . ?
C56 C51 P3 119.3(6) . . ?
C53 C52 C51 121.5(8) . . ?
C53 C52 H52 119.2 . . ?
C51 C52 H52 119.2 . . ?
C52 C53 C54 120.7(9) . . ?
C52 C53 H53 119.7 . . ?
C54 C53 H53 119.7 . . ?
C53 C54 C55 119.0(8) . . ?
C53 C54 H54 120.5 . . ?
C55 C54 H54 120.5 . . ?
C56 C55 C54 121.2(9) . . ?
C56 C55 H55 119.4 . . ?
C54 C55 H55 119.4 . . ?
C55 C56 C51 120.3(9) . . ?
C55 C56 H56 119.8 . . ?
C51 C56 H56 119.8 . . ?
Cl1 C57 Cl2 118.7(11) . . ?
Cl1 C57 H57A 107.6 . . ?
Cl2 C57 H57A 107.6 . . ?
Cl1 C57 H57B 107.6 . . ?
Cl2 C57 H57B 107.6 . . ?
H57A C57 H57B 107.1 . . ?

loop_
_geom_bond_atom_site_label_1
_geom_bond_atom_site_label_2
_geom_bond_distance
_geom_bond_site_symmetry_2
_geom_bond_publ_flag
Ir C20 2.065(6) . ?
Ir C1 2.074(6) . ?
Ir P1 2.3495(15) . ?
Ir P2 2.3595(16) . ?
Ir P3 2.3850(16) . ?
Ir H1 1.9059 . ?
P1 C8 1.833(7) . ?
P1 C3 1.829(7) . ?
P1 C14 1.846(6) . ?
P2 C22 1.827(6) . ?
P2 C27 1.835(6) . ?
P2 C33 1.847(6) . ?
P3 C39 1.845(7) . ?
P3 C51 1.849(7) . ?
P3 C45 1.850(7) . ?
O1 C1 1.216(7) . ?
O2 C20 1.214(7) . ?
C1 C2 1.529(8) . ?
C2 C3 1.384(9) . ?
C2 C7 1.402(9) . ?
C3 C4 1.398(9) . ?
C4 C5 1.380(11) . ?
C4 H4 0.9300 . ?
C5 C6 1.365(12) . ?
C5 H5 0.9300 . ?
C6 C7 1.381(10) . ?
C6 H6 0.9300 . ?
C7 H7 0.9300 . ?
C8 C13 1.375(10) . ?
C8 C9 1.394(10) . ?
C9 C10 1.391(12) . ?
C9 H9 0.9300 . ?
C10 C11 1.358(13) . ?
C10 H10 0.9300 . ?
C11 C12 1.373(12) . ?
C11 H11 0.9300 . ?
C12 C13 1.366(11) . ?
C12 H12 0.9300 . ?
C13 H13 0.9300 . ?
C14 C15 1.376(9) . ?
C14 C19 1.380(9) . ?
C15 C16 1.379(9) . ?
C15 H15 0.9300 . ?
C16 C17 1.377(12) . ?
C16 H16 0.9300 . ?
C17 C18 1.351(12) . ?
C17 H17 0.9300 . ?
C18 C19 1.400(11) . ?
C18 H18 0.9300 . ?
C19 H19 0.9300 . ?
C20 C21 1.532(8) . ?
C21 C22 1.387(9) . ?
C21 C26 1.396(9) . ?
C22 C23 1.393(9) . ?
C23 C24 1.394(10) . ?
C23 H23 0.9300 . ?
C24 C25 1.381(11) . ?
C24 H24 0.9300 . ?
C25 C26 1.378(10) . ?
C25 H25 0.9300 . ?
C26 H26 0.9300 . ?
C27 C32 1.378(10) . ?
C27 C28 1.380(9) . ?
C28 C29 1.400(9) . ?
C28 H28 0.9300 . ?
C29 C30 1.362(11) . ?
C29 H29 0.9300 . ?
C30 C31 1.396(11) . ?
C30 H30 0.9300 . ?
C31 C32 1.374(10) . ?
C31 H31 0.9300 . ?
C32 H32 0.9300 . ?
C33 C34 1.369(9) . ?
C33 C38 1.396(9) . ?
C34 C35 1.396(9) . ?
C34 H34 0.9300 . ?
C35 C36 1.371(12) . ?
C35 H35 0.9300 . ?
C36 C37 1.382(11) . ?
C36 H36 0.9300 . ?
C37 C38 1.387(9) . ?
C37 H37 0.9300 . ?
C38 H38 0.9300 . ?
C39 C40 1.377(10) . ?
C39 C44 1.382(11) . ?
C40 C41 1.417(14) . ?
C40 H40 0.9300 . ?
C41 C42 1.381(16) . ?
C41 H41 0.9300 . ?
C42 C43 1.315(15) . ?
C42 H42 0.9300 . ?
C43 C44 1.395(12) . ?
C43 H43 0.9300 . ?
C44 H44 0.9300 . ?
C45 C46 1.373(11) . ?
C45 C50 1.370(11) . ?
C46 C47 1.385(12) . ?
C46 H46 0.9300 . ?
C47 C48 1.356(14) . ?
C47 H47 0.9300 . ?
C48 C49 1.335(15) . ?
C48 H48 0.9300 . ?
C49 C50 1.407(13) . ?
C49 H49 0.9300 . ?
C50 H50 0.9300 . ?
C51 C52 1.378(11) . ?
C51 C56 1.404(10) . ?
C52 C53 1.381(10) . ?
C52 H52 0.9300 . ?
C53 C54 1.364(13) . ?
C53 H53 0.9300 . ?
C54 C55 1.370(15) . ?
C54 H54 0.9300 . ?
C55 C56 1.379(12) . ?
C55 H55 0.9300 . ?
C56 H56 0.9300 . ?
C57 Cl1 1.655(17) . ?
C57 Cl2 1.723(17) . ?
C57 H57A 0.9700 . ?
C57 H57B 0.9700 . ?

loop_
_geom_torsion_atom_site_label_1
_geom_torsion_atom_site_label_2
_geom_torsion_atom_site_label_3
_geom_torsion_atom_site_label_4
_geom_torsion
_geom_torsion_site_symmetry_1
_geom_torsion_site_symmetry_2
_geom_torsion_site_symmetry_3
_geom_torsion_site_symmetry_4
_geom_torsion_publ_flag
C20 Ir P1 C8 170.0(3) . . . . ?
C1 Ir P1 C8 -108.0(3) . . . . ?
P2 Ir P1 C8 85.5(3) . . . . ?
P3 Ir P1 C8 -20.8(3) . . . . ?
C20 Ir P1 C3 -69.9(3) . . . . ?
C1 Ir P1 C3 12.0(3) . . . . ?
P2 Ir P1 C3 -154.4(2) . . . . ?
P3 Ir P1 C3 99.2(2) . . . . ?
C20 Ir P1 C14 39.5(3) . . . . ?
C1 Ir P1 C14 121.4(3) . . . . ?
P2 Ir P1 C14 -45.0(3) . . . . ?
P3 Ir P1 C14 -151.4(3) . . . . ?
C20 Ir P2 C22 4.9(2) . . . . ?
C1 Ir P2 C22 -14.8(7) . . . . ?
P1 Ir P2 C22 95.67(18) . . . . ?
P3 Ir P2 C22 -156.20(18) . . . . ?
C20 Ir P2 C27 -109.6(3) . . . . ?
C1 Ir P2 C27 -129.3(7) . . . . ?
P1 Ir P2 C27 -18.8(3) . . . . ?
P3 Ir P2 C27 89.3(3) . . . . ?
C20 Ir P2 C33 114.9(3) . . . . ?
C1 Ir P2 C33 95.3(7) . . . . ?
P1 Ir P2 C33 -154.3(2) . . . . ?
P3 Ir P2 C33 -46.1(2) . . . . ?
C20 Ir P3 C39 -108.9(6) . . . . ?
C1 Ir P3 C39 -172.5(3) . . . . ?
P1 Ir P3 C39 104.8(3) . . . . ?
P2 Ir P3 C39 -1.4(3) . . . . ?
C20 Ir P3 C51 8.6(6) . . . . ?
C1 Ir P3 C51 -55.0(3) . . . . ?
P1 Ir P3 C51 -137.7(2) . . . . ?
P2 Ir P3 C51 116.1(2) . . . . ?
C20 Ir P3 C45 125.8(6) . . . . ?
C1 Ir P3 C45 62.2(3) . . . . ?
P1 Ir P3 C45 -20.6(3) . . . . ?
P2 Ir P3 C45 -126.7(3) . . . . ?
C20 Ir C1 O1 -99.9(6) . . . . ?
P1 Ir C1 O1 167.2(6) . . . . ?
P2 Ir C1 O1 -80.1(9) . . . . ?
P3 Ir C1 O1 62.3(6) . . . . ?
C20 Ir C1 C2 77.4(5) . . . . ?
P1 Ir C1 C2 -15.6(4) . . . . ?
P2 Ir C1 C2 97.1(8) . . . . ?
P3 Ir C1 C2 -120.5(5) . . . . ?
O1 C1 C2 C3 -167.4(6) . . . . ?
Ir C1 C2 C3 15.0(8) . . . . ?
O1 C1 C2 C7 12.7(9) . . . . ?
Ir C1 C2 C7 -164.9(5) . . . . ?
C7 C2 C3 C4 2.8(10) . . . . ?
C1 C2 C3 C4 -177.2(6) . . . . ?
C7 C2 C3 P1 177.4(5) . . . . ?
C1 C2 C3 P1 -2.6(8) . . . . ?
C8 P1 C3 C4 -65.1(7) . . . . ?
C14 P1 C3 C4 40.6(7) . . . . ?
Ir P1 C3 C4 165.9(6) . . . . ?
C8 P1 C3 C2 120.5(5) . . . . ?
C14 P1 C3 C2 -133.8(5) . . . . ?
Ir P1 C3 C2 -8.5(5) . . . . ?
C2 C3 C4 C5 -1.6(11) . . . . ?
P1 C3 C4 C5 -175.7(6) . . . . ?
C3 C4 C5 C6 -0.1(12) . . . . ?
C4 C5 C6 C7 0.7(13) . . . . ?
C5 C6 C7 C2 0.5(12) . . . . ?
C3 C2 C7 C6 -2.2(10) . . . . ?
C1 C2 C7 C6 177.8(7) . . . . ?
C3 P1 C8 C13 -177.1(5) . . . . ?
C14 P1 C8 C13 78.4(6) . . . . ?
Ir P1 C8 C13 -60.3(6) . . . . ?
C3 P1 C8 C9 5.9(7) . . . . ?
C14 P1 C8 C9 -98.6(7) . . . . ?
Ir P1 C8 C9 122.8(6) . . . . ?
C13 C8 C9 C10 -0.4(13) . . . . ?
P1 C8 C9 C10 176.5(8) . . . . ?
C8 C9 C10 C11 1.3(16) . . . . ?
C9 C10 C11 C12 -1.7(17) . . . . ?
C10 C11 C12 C13 1.3(16) . . . . ?
C9 C8 C13 C12 0.0(12) . . . . ?
P1 C8 C13 C12 -177.1(7) . . . . ?
C11 C12 C13 C8 -0.5(14) . . . . ?
C8 P1 C14 C15 172.7(5) . . . . ?
C3 P1 C14 C15 61.6(5) . . . . ?
Ir P1 C14 C15 -48.7(6) . . . . ?
C8 P1 C14 C19 -7.5(6) . . . . ?
C3 P1 C14 C19 -118.6(6) . . . . ?
Ir P1 C14 C19 131.0(5) . . . . ?
C19 C14 C15 C16 -2.2(10) . . . . ?
P1 C14 C15 C16 177.6(5) . . . . ?
C14 C15 C16 C17 2.0(11) . . . . ?
C15 C16 C17 C18 -1.6(12) . . . . ?
C16 C17 C18 C19 1.3(12) . . . . ?
C15 C14 C19 C18 1.9(10) . . . . ?
P1 C14 C19 C18 -177.8(6) . . . . ?
C17 C18 C19 C14 -1.6(12) . . . . ?
C1 Ir C20 O2 -3.8(5) . . . . ?
P1 Ir C20 O2 79.1(5) . . . . ?
P2 Ir C20 O2 -179.0(5) . . . . ?
P3 Ir C20 O2 -68.5(8) . . . . ?
C1 Ir C20 C21 170.4(4) . . . . ?
P1 Ir C20 C21 -106.7(4) . . . . ?
P2 Ir C20 C21 -4.8(4) . . . . ?
P3 Ir C20 C21 105.7(6) . . . . ?
O2 C20 C21 C22 177.6(5) . . . . ?
Ir C20 C21 C22 2.8(7) . . . . ?
O2 C20 C21 C26 0.4(8) . . . . ?
Ir C20 C21 C26 -174.4(4) . . . . ?
C26 C21 C22 C23 2.2(8) . . . . ?
C20 C21 C22 C23 -175.1(5) . . . . ?
C26 C21 C22 P2 179.4(4) . . . . ?
C20 C21 C22 P2 2.1(7) . . . . ?
C27 P2 C22 C21 123.2(4) . . . . ?
C33 P2 C22 C21 -130.8(4) . . . . ?
Ir P2 C22 C21 -5.1(4) . . . . ?
C27 P2 C22 C23 -59.8(6) . . . . ?
C33 P2 C22 C23 46.2(6) . . . . ?
Ir P2 C22 C23 171.9(5) . . . . ?
C21 C22 C23 C24 -0.5(9) . . . . ?
P2 C22 C23 C24 -177.4(5) . . . . ?
C22 C23 C24 C25 -1.6(10) . . . . ?
C23 C24 C25 C26 2.1(11) . . . . ?
C24 C25 C26 C21 -0.5(10) . . . . ?
C22 C21 C26 C25 -1.7(9) . . . . ?
C20 C21 C26 C25 175.6(6) . . . . ?
C22 P2 C27 C32 150.5(6) . . . . ?
C33 P2 C27 C32 46.3(6) . . . . ?
Ir P2 C27 C32 -96.0(6) . . . . ?
C22 P2 C27 C28 -34.1(6) . . . . ?
C33 P2 C27 C28 -138.3(5) . . . . ?
Ir P2 C27 C28 79.4(6) . . . . ?
C32 C27 C28 C29 0.8(10) . . . . ?
P2 C27 C28 C29 -174.8(5) . . . . ?
C27 C28 C29 C30 -1.3(11) . . . . ?
C28 C29 C30 C31 0.2(11) . . . . ?
C29 C30 C31 C32 1.3(11) . . . . ?
C30 C31 C32 C27 -1.8(12) . . . . ?
C28 C27 C32 C31 0.7(11) . . . . ?
P2 C27 C32 C31 176.3(6) . . . . ?
C22 P2 C33 C34 94.5(6) . . . . ?
C27 P2 C33 C34 -158.9(5) . . . . ?
Ir P2 C33 C34 -16.1(6) . . . . ?
C22 P2 C33 C38 -80.7(6) . . . . ?
C27 P2 C33 C38 25.8(6) . . . . ?
Ir P2 C33 C38 168.6(5) . . . . ?
C38 C33 C34 C35 1.3(11) . . . . ?
P2 C33 C34 C35 -174.2(6) . . . . ?
C33 C34 C35 C36 -0.3(12) . . . . ?
C34 C35 C36 C37 -0.9(13) . . . . ?
C35 C36 C37 C38 1.0(12) . . . . ?
C36 C37 C38 C33 0.0(12) . . . . ?
C34 C33 C38 C37 -1.2(11) . . . . ?
P2 C33 C38 C37 174.1(6) . . . . ?
C51 P3 C39 C40 -13.5(7) . . . . ?
C45 P3 C39 C40 -116.0(7) . . . . ?
Ir P3 C39 C40 110.6(6) . . . . ?
C51 P3 C39 C44 167.1(6) . . . . ?
C45 P3 C39 C44 64.7(7) . . . . ?
Ir P3 C39 C44 -68.7(7) . . . . ?
C44 C39 C40 C41 0.8(12) . . . . ?
P3 C39 C40 C41 -178.5(7) . . . . ?
C39 C40 C41 C42 -1.7(15) . . . . ?
C40 C41 C42 C43 1.4(18) . . . . ?
C41 C42 C43 C44 -0.1(18) . . . . ?
C40 C39 C44 C43 0.4(13) . . . . ?
P3 C39 C44 C43 179.8(7) . . . . ?
C42 C43 C44 C39 -0.8(16) . . . . ?
C39 P3 C45 C46 174.3(6) . . . . ?
C51 P3 C45 C46 71.2(7) . . . . ?
Ir P3 C45 C46 -52.9(7) . . . . ?
C39 P3 C45 C50 -1.7(8) . . . . ?
C51 P3 C45 C50 -104.8(8) . . . . ?
Ir P3 C45 C50 131.1(7) . . . . ?
C50 C45 C46 C47 2.1(14) . . . . ?
P3 C45 C46 C47 -174.3(8) . . . . ?
C45 C46 C47 C48 0.3(16) . . . . ?
C46 C47 C48 C49 -2.2(17) . . . . ?
C47 C48 C49 C50 1.7(18) . . . . ?
C48 C49 C50 C45 0.8(18) . . . . ?
C46 C45 C50 C49 -2.6(14) . . . . ?
P3 C45 C50 C49 173.5(8) . . . . ?
C39 P3 C51 C52 107.4(7) . . . . ?
C45 P3 C51 C52 -148.3(7) . . . . ?
Ir P3 C51 C52 -20.1(7) . . . . ?
C39 P3 C51 C56 -69.7(7) . . . . ?
C45 P3 C51 C56 34.6(7) . . . . ?
Ir P3 C51 C56 162.8(6) . . . . ?
C56 C51 C52 C53 0.4(12) . . . . ?
P3 C51 C52 C53 -176.7(7) . . . . ?
C51 C52 C53 C54 -0.3(14) . . . . ?
C52 C53 C54 C55 0.1(15) . . . . ?
C53 C54 C55 C56 0.0(17) . . . . ?
C54 C55 C56 C51 0.1(17) . . . . ?
C52 C51 C56 C55 -0.3(14) . . . . ?
P3 C51 C56 C55 176.9(8) . . . . ?
